data_7240345
loop_
_publ_author_name
'Pereira Copetti, Jo\~ao Pedro'
'Salbego, Paulo Roberto dos Santos'
'Orlando, Tain\'ara'
'Rosa, J\'essica Maria Luis'
'Fiss, Gabriela Fehn'
'Gomes de Oliveira, Jo\~ao Paulo'
'de Almeida Vasconcellos, M\'ario Luiz Ara\'ujo'
'Zanatta, Nilo'
'Bonacorso, Helio Gauze'
'Martins, Marcos A. P.'

_publ_section_title
;
 Substituent Effects in the Crystallization Mechanisms of
 7-chloro-4-substituted-Quinolines
;
_journal_name_full CrystEngComm
_journal_paper_doi 10.1039/D0CE00214C
_journal_year 2020
_chemical_absolute_configuration none
_chemical_formula_moiety 'C12 H12 Cl N O2'
_chemical_formula_sum 'C12 H12 Cl N O2'
_chemical_formula_weight 237.68
_chemical_melting_point ?
_chemical_name_common Chloroquinolin
_chemical_name_systematic 3-((7-chloroquinolin-4-yl)oxy)propan-1-ol
_space_group_crystal_system orthorhombic
_space_group_IT_number 33
_space_group_name_Hall 'P 2c -2n'
_space_group_name_H-M_alt 'P n a 21'
_atom_sites_solution_hydrogens geom
_atom_sites_solution_primary direct
_atom_sites_solution_secondary difmap
_audit_creation_method SHELXL-2018/3
_audit_update_record
;
2020-04-10 deposited with the CCDC.	2020-04-20 downloaded from the CCDC.
;
_cell_angle_alpha 90
_cell_angle_beta 90
_cell_angle_gamma 90
_cell_formula_units_Z 8
_cell_length_a 17.4385(6)
_cell_length_b 4.8748(2)
_cell_length_c 25.7168(9)
_cell_measurement_reflns_used 9130
_cell_measurement_temperature 293(2)
_cell_measurement_theta_max 30.616
_cell_measurement_theta_min 3.873
_cell_volume 2186.16(14)
_computing_cell_refinement 'BRUKER SANT'
_computing_data_collection 'BRUKER APEX-III'
_computing_data_reduction 'BRUKER SOFTWARE'
_computing_molecular_graphics 'ORTEP-3 (Farrugia, 2000)'
_computing_publication_material 'SHELXL-97 (Sheldrick, 1997)'
_computing_structure_refinement 'SHELXL-2018/3 (Sheldrick, 2018)'
_computing_structure_solution 'SHELXT 2014/4 (Sheldrick, 2014)'
_diffrn_ambient_temperature 293(2)
_diffrn_detector_area_resol_mean none
_diffrn_measured_fraction_theta_full 0.989
_diffrn_measured_fraction_theta_max 0.883
_diffrn_measurement_device_type 'D8 Venture'
_diffrn_measurement_method 'phi and omega scans'
_diffrn_radiation_type MoK\a
_diffrn_radiation_wavelength 0.71073
_diffrn_reflns_av_R_equivalents 0.0189
_diffrn_reflns_av_unetI/netI 0.0183
_diffrn_reflns_Laue_measured_fraction_full 0.989
_diffrn_reflns_Laue_measured_fraction_max 0.883
_diffrn_reflns_limit_h_max 23
_diffrn_reflns_limit_h_min -23
_diffrn_reflns_limit_k_max 6
_diffrn_reflns_limit_k_min -7
_diffrn_reflns_limit_l_max 32
_diffrn_reflns_limit_l_min -35
_diffrn_reflns_number 26505
_diffrn_reflns_point_group_measured_fraction_full 0.989
_diffrn_reflns_point_group_measured_fraction_max 0.830
_diffrn_reflns_theta_full 25.242
_diffrn_reflns_theta_max 30.939
_diffrn_reflns_theta_min 2.336
_diffrn_source 'Fine-focus sealed tube'
_exptl_absorpt_coefficient_mu 0.332
_exptl_absorpt_correction_T_max 0.7455
_exptl_absorpt_correction_T_min 0.7091
_exptl_absorpt_correction_type multi-scan
_exptl_absorpt_process_details
;
SADABS-2016/2 - Bruker AXS area detector scaling and absorption 
correction. Reference: Krause, L., Herbst-Irmer, R., Sheldrick G.M. & 
Stalke D., J. Appl. Cryst. 48 (2015) 3-10.
;
_exptl_crystal_colour colourless
_exptl_crystal_density_diffrn 1.444
_exptl_crystal_density_meas ?
_exptl_crystal_density_method 'not measured'
_exptl_crystal_description block
_exptl_crystal_F_000 992
_exptl_crystal_size_max 0.375
_exptl_crystal_size_mid 0.262
_exptl_crystal_size_min 0.140
_exptl_transmission_factor_max none
_exptl_transmission_factor_min none
_refine_diff_density_max 0.268
_refine_diff_density_min -0.226
_refine_diff_density_rms 0.043
_refine_ls_abs_structure_details
;
 Flack x determined using 2368 quotients [(I+)-(I-)]/[(I+)+(I-)]
 (Parsons, Flack and Wagner, Acta Cryst. B69 (2013) 249-259).
;
_refine_ls_abs_structure_Flack 0.033(13)
_refine_ls_extinction_method none
_refine_ls_goodness_of_fit_ref 1.040
_refine_ls_hydrogen_treatment constr
_refine_ls_matrix_type full
_refine_ls_number_parameters 289
_refine_ls_number_reflns 5734
_refine_ls_number_restraints 1
_refine_ls_restrained_S_all 1.040
_refine_ls_R_factor_all 0.0292
_refine_ls_R_factor_gt 0.0266
_refine_ls_shift/su_max 0.001
_refine_ls_shift/su_mean 0.000
_refine_ls_structure_factor_coef Fsqd
_refine_ls_weighting_details 'w=1/[\s^2^(Fo^2^)+(0.0393P)^2^+0.5525P] where P=(Fo^2^+2Fc^2^)/3'
_refine_ls_weighting_scheme calc
_refine_ls_wR_factor_gt 0.0682
_refine_ls_wR_factor_ref 0.0696
_reflns_Friedel_coverage 0.843
_reflns_Friedel_fraction_full 0.990
_reflns_Friedel_fraction_max 0.775
_reflns_number_gt 5430
_reflns_number_total 5734
_reflns_threshold_expression 'I > 2\s(I)'
_cod_data_source_file d0ce00214c2.cif
_cod_data_source_block shelx
_cod_depositor_comments
;
The following automatic conversions were performed:

data item '_chemical_melting_point' value 'none' was changed to '?'
-- the value is undefined or not given.

data item '_exptl_crystal_density_meas' value 'none' was changed to
'?' -- the value is perceived as not measured.

Automatic conversion script
Id: cif_fix_values 7556 2019-12-06 15:28:31Z antanas 
;
_cod_database_code 7240345
_shelx_shelxl_version_number 2018/3
_shelx_space_group_comment
;
The symmetry employed for this shelxl refinement is uniquely defined
by the following loop, which should always be used as a source of
symmetry information in preference to the above space-group names.
They are only intended as comments.
;
_shelx_estimated_absorpt_t_min 0.7127
_shelx_estimated_absorpt_t_max 0.7461
_exptl_absorpt_special_details none

loop_
_space_group_symop_operation_xyz
'x, y, z'
'-x, -y, z+1/2'
'-x+1/2, y+1/2, z+1/2'
'x+1/2, -y+1/2, z'

loop_
_atom_site_label
_atom_site_type_symbol
_atom_site_fract_x
_atom_site_fract_y
_atom_site_fract_z
_atom_site_U_iso_or_equiv
_atom_site_adp_type
_atom_site_occupancy
_atom_site_site_symmetry_order
_atom_site_calc_flag
_atom_site_refinement_flags_posn
_atom_site_refinement_flags_adp
_atom_site_refinement_flags_occupancy
_atom_site_disorder_assembly
_atom_site_disorder_group
Cl1 Cl 0.79446(3) -0.21496(11) 0.77343(2) 0.02034(12) Uani 1 1 d . . . . .
Cl2 Cl 0.54849(3) -0.22401(10) 0.22623(2) 0.01998(12) Uani 1 1 d . . . . .
O41 O 0.63188(7) 0.6720(3) 0.61048(6) 0.0149(3) Uani 1 1 d . . . . .
O45 O 0.44115(9) 0.7009(4) 0.55969(7) 0.0227(4) Uani 1 1 d . . . . .
H45 H 0.403799 0.606833 0.567271 0.034 Uiso 1 1 calc R U . . .
N1 N 0.81467(9) 0.1324(4) 0.58758(7) 0.0151(3) Uani 1 1 d . . . . .
O41' O 0.38467(7) 0.6668(3) 0.38760(5) 0.0149(3) Uani 1 1 d . . . . .
O45' O 0.19613(8) 0.6906(4) 0.44056(7) 0.0206(3) Uani 1 1 d . . . . .
H45' H 0.158771 0.594822 0.433832 0.031 Uiso 1 1 calc R U . . .
C8 C 0.76316(10) -0.0120(4) 0.72210(7) 0.0147(3) Uani 1 1 d . . . . .
C7 C 0.70214(10) 0.1712(4) 0.73116(8) 0.0158(3) Uani 1 1 d . . . . .
H7 H 0.678781 0.178844 0.763634 0.019 Uiso 1 1 calc R U . . .
C6 C 0.67764(11) 0.3373(4) 0.69179(8) 0.0155(4) Uani 1 1 d . . . . .
H6 H 0.636733 0.456093 0.697386 0.019 Uiso 1 1 calc R U . . .
C5 C 0.71396(10) 0.3306(4) 0.64240(7) 0.0123(3) Uani 1 1 d . . . . .
C4 C 0.69128(10) 0.5041(4) 0.60037(7) 0.0131(3) Uani 1 1 d . . . . .
C42 C 0.60432(10) 0.8441(4) 0.56871(7) 0.0143(4) Uani 1 1 d . . . . .
H42A H 0.587485 0.732317 0.539670 0.017 Uiso 1 1 calc R U . . .
H42B H 0.644790 0.965176 0.556758 0.017 Uiso 1 1 calc R U . . .
C43 C 0.53777(10) 1.0101(4) 0.59007(8) 0.0154(4) Uani 1 1 d . . . . .
H43A H 0.522163 1.143413 0.564154 0.018 Uiso 1 1 calc R U . . .
H43B H 0.555020 1.110196 0.620496 0.018 Uiso 1 1 calc R U . . .
C44 C 0.46866(11) 0.8365(5) 0.60493(8) 0.0153(4) Uani 1 1 d . . . . .
H44A H 0.483184 0.702545 0.631021 0.018 Uiso 1 1 calc R U . . .
H44B H 0.428723 0.952259 0.619351 0.018 Uiso 1 1 calc R U . . .
C10 C 0.77565(10) 0.1464(4) 0.63404(8) 0.0127(3) Uani 1 1 d . . . . .
C2 C 0.79192(11) 0.3004(5) 0.55062(10) 0.0162(4) Uani 1 1 d . . . . .
H2 H 0.818617 0.294241 0.519340 0.019 Uiso 1 1 calc R U . . .
C3 C 0.73079(10) 0.4890(4) 0.55406(8) 0.0150(4) Uani 1 1 d . . . . .
H3 H 0.717583 0.599518 0.525984 0.018 Uiso 1 1 calc R U . . .
C9 C 0.79897(10) -0.0288(4) 0.67476(8) 0.0142(4) Uani 1 1 d . . . . .
H9 H 0.838310 -0.154656 0.669523 0.017 Uiso 1 1 calc R U . . .
C8' C 0.51735(10) -0.0182(4) 0.27710(8) 0.0143(3) Uani 1 1 d . . . . .
C7' C 0.45548(10) 0.1615(4) 0.26790(8) 0.0160(4) Uani 1 1 d . . . . .
H7' H 0.431763 0.165920 0.235517 0.019 Uiso 1 1 calc R U . . .
C6' C 0.43072(10) 0.3292(4) 0.30705(8) 0.0146(4) Uani 1 1 d . . . . .
H6' H 0.389176 0.445175 0.301475 0.018 Uiso 1 1 calc R U . . .
C5' C 0.46791(10) 0.3277(4) 0.35615(7) 0.0123(3) Uani 1 1 d . . . . .
C4' C 0.44529(10) 0.5033(4) 0.39777(7) 0.0129(3) Uani 1 1 d . . . . .
C42' C 0.35736(10) 0.8416(4) 0.42920(8) 0.0143(4) Uani 1 1 d . . . . .
H42C H 0.397701 0.964883 0.440529 0.017 Uiso 1 1 calc R U . . .
H42D H 0.341152 0.731740 0.458666 0.017 Uiso 1 1 calc R U . . .
C43' C 0.29028(10) 1.0031(4) 0.40763(8) 0.0143(3) Uani 1 1 d . . . . .
H43C H 0.306675 1.098426 0.376441 0.017 Uiso 1 1 calc R U . . .
H43D H 0.275055 1.140320 0.432916 0.017 Uiso 1 1 calc R U . . .
C44' C 0.22132(12) 0.8254(5) 0.39461(8) 0.0160(4) Uani 1 1 d . . . . .
H44C H 0.180349 0.938409 0.380753 0.019 Uiso 1 1 calc R U . . .
H44D H 0.235240 0.690799 0.368486 0.019 Uiso 1 1 calc R U . . .
C10' C 0.53043(10) 0.1470(4) 0.36461(7) 0.0126(3) Uani 1 1 d . . . . .
C9' C 0.55392(10) -0.0309(4) 0.32415(8) 0.0144(4) Uani 1 1 d . . . . .
H9' H 0.593693 -0.154914 0.329454 0.017 Uiso 1 1 calc R U . . .
N1' N 0.57012(9) 0.1393(3) 0.41092(7) 0.0149(3) Uani 1 1 d . . . . .
C2' C 0.54722(11) 0.3096(5) 0.44757(9) 0.0161(4) Uani 1 1 d . . . . .
H2' H 0.574549 0.308020 0.478624 0.019 Uiso 1 1 calc R U . . .
C3' C 0.48516(10) 0.4938(4) 0.44406(7) 0.0145(3) Uani 1 1 d . . . . .
H3' H 0.471576 0.605030 0.471962 0.017 Uiso 1 1 calc R U . . .

loop_
_atom_site_aniso_label
_atom_site_aniso_U_11
_atom_site_aniso_U_22
_atom_site_aniso_U_33
_atom_site_aniso_U_23
_atom_site_aniso_U_13
_atom_site_aniso_U_12
Cl1 0.0241(2) 0.0228(2) 0.0141(3) 0.0034(2) -0.0026(2) 0.00396(18)
Cl2 0.0245(2) 0.0219(2) 0.0136(3) -0.0035(2) 0.0031(2) 0.00557(18)
O41 0.0147(6) 0.0150(6) 0.0150(7) 0.0012(6) 0.0010(5) 0.0028(5)
O45 0.0194(7) 0.0338(8) 0.0149(8) -0.0072(7) 0.0035(6) -0.0132(7)
N1 0.0130(7) 0.0171(8) 0.0152(8) 0.0004(6) 0.0010(6) 0.0014(6)
O41' 0.0145(6) 0.0170(7) 0.0132(6) -0.0036(6) -0.0002(5) 0.0037(5)
O45' 0.0183(7) 0.0284(7) 0.0150(8) 0.0007(7) -0.0011(6) -0.0094(6)
C8 0.0164(8) 0.0154(8) 0.0123(9) 0.0014(7) -0.0033(6) -0.0016(6)
C7 0.0176(8) 0.0177(9) 0.0123(9) -0.0016(8) 0.0009(7) -0.0010(7)
C6 0.0150(8) 0.0160(9) 0.0157(9) -0.0008(7) 0.0022(7) 0.0015(7)
C5 0.0113(7) 0.0123(9) 0.0133(9) -0.0007(7) -0.0002(6) -0.0023(7)
C4 0.0118(7) 0.0114(8) 0.0162(8) 0.0002(7) -0.0012(7) -0.0013(6)
C42 0.0137(8) 0.0144(9) 0.0147(9) 0.0033(7) -0.0006(7) -0.0003(7)
C43 0.0138(8) 0.0139(8) 0.0185(9) -0.0001(7) -0.0002(7) 0.0000(7)
C44 0.0134(8) 0.0212(10) 0.0113(9) -0.0008(8) 0.0006(7) -0.0013(8)
C10 0.0105(8) 0.0145(9) 0.0132(8) -0.0013(7) -0.0013(6) -0.0025(7)
C2 0.0139(9) 0.0193(9) 0.0154(11) 0.0006(9) 0.0028(7) 0.0009(7)
C3 0.0154(8) 0.0148(8) 0.0148(9) 0.0024(7) -0.0002(7) -0.0011(7)
C9 0.0120(8) 0.0141(8) 0.0165(9) -0.0020(7) -0.0011(6) 0.0004(6)
C8' 0.0151(8) 0.0138(7) 0.0139(8) -0.0010(7) 0.0037(7) 0.0000(6)
C7' 0.0170(8) 0.0181(9) 0.0129(9) 0.0001(8) -0.0023(7) 0.0000(7)
C6' 0.0136(8) 0.0148(8) 0.0154(9) 0.0014(7) -0.0013(7) 0.0011(7)
C5' 0.0122(8) 0.0125(8) 0.0122(8) 0.0000(7) 0.0019(6) -0.0018(7)
C4' 0.0119(7) 0.0120(7) 0.0148(9) 0.0004(7) 0.0010(6) -0.0018(6)
C42' 0.0144(8) 0.0143(9) 0.0143(9) -0.0029(7) 0.0009(7) -0.0013(7)
C43' 0.0147(8) 0.0140(8) 0.0143(8) -0.0018(7) 0.0014(7) 0.0008(6)
C44' 0.0144(8) 0.0197(9) 0.0139(9) -0.0004(8) -0.0006(7) -0.0001(8)
C10' 0.0123(7) 0.0130(9) 0.0126(8) 0.0007(7) 0.0008(7) -0.0019(7)
C9' 0.0126(8) 0.0153(8) 0.0153(9) 0.0008(7) 0.0022(6) 0.0017(6)
N1' 0.0142(7) 0.0170(8) 0.0135(7) 0.0016(6) -0.0005(6) -0.0001(6)
C2' 0.0162(9) 0.0192(9) 0.0127(10) 0.0004(9) -0.0018(7) -0.0033(8)
C3' 0.0151(8) 0.0155(8) 0.0128(9) -0.0014(7) 0.0008(7) -0.0018(7)

loop_
_atom_type_symbol
_atom_type_description
_atom_type_scat_dispersion_real
_atom_type_scat_dispersion_imag
_atom_type_scat_source
C C 0.0033 0.0016 'International Tables Vol C Tables 4.2.6.8 and 6.1.1.4'
H H 0.0000 0.0000 'International Tables Vol C Tables 4.2.6.8 and 6.1.1.4'
O O 0.0106 0.0060 'International Tables Vol C Tables 4.2.6.8 and 6.1.1.4'
Cl Cl 0.1484 0.1585 'International Tables Vol C Tables 4.2.6.8 and 6.1.1.4'
N N 0.0061 0.0033 'International Tables Vol C Tables 4.2.6.8 and 6.1.1.4'

loop_
_geom_angle_atom_site_label_1
_geom_angle_atom_site_label_2
_geom_angle_atom_site_label_3
_geom_angle
_geom_angle_site_symmetry_1
_geom_angle_site_symmetry_3
_geom_angle_publ_flag
C4 O41 C42 117.75(14) . . ?
C44 O45 H45 109.5 . . ?
C2 N1 C10 116.55(17) . . ?
C4' O41' C42' 117.50(14) . . ?
C44' O45' H45' 109.5 . . ?
C9 C8 C7 121.94(17) . . ?
C9 C8 Cl1 119.84(14) . . ?
C7 C8 Cl1 118.20(15) . . ?
C6 C7 C8 119.34(18) . . ?
C6 C7 H7 120.3 . . ?
C8 C7 H7 120.3 . . ?
C7 C6 C5 120.68(17) . . ?
C7 C6 H6 119.7 . . ?
C5 C6 H6 119.7 . . ?
C10 C5 C6 119.25(17) . . ?
C10 C5 C4 118.07(16) . . ?
C6 C5 C4 122.68(17) . . ?
O41 C4 C3 125.78(17) . . ?
O41 C4 C5 115.29(16) . . ?
C3 C4 C5 118.93(16) . . ?
O41 C42 C43 107.15(15) . . ?
O41 C42 H42A 110.3 . . ?
C43 C42 H42A 110.3 . . ?
O41 C42 H42B 110.3 . . ?
C43 C42 H42B 110.3 . . ?
H42A C42 H42B 108.5 . . ?
C42 C43 C44 113.59(16) . . ?
C42 C43 H43A 108.8 . . ?
C44 C43 H43A 108.8 . . ?
C42 C43 H43B 108.8 . . ?
C44 C43 H43B 108.8 . . ?
H43A C43 H43B 107.7 . . ?
O45 C44 C43 108.69(16) . . ?
O45 C44 H44A 110.0 . . ?
C43 C44 H44A 110.0 . . ?
O45 C44 H44B 110.0 . . ?
C43 C44 H44B 110.0 . . ?
H44A C44 H44B 108.3 . . ?
N1 C10 C9 118.14(16) . . ?
N1 C10 C5 122.55(17) . . ?
C9 C10 C5 119.32(17) . . ?
N1 C2 C3 126.0(2) . . ?
N1 C2 H2 117.0 . . ?
C3 C2 H2 117.0 . . ?
C4 C3 C2 117.85(18) . . ?
C4 C3 H3 121.1 . . ?
C2 C3 H3 121.1 . . ?
C8 C9 C10 119.44(17) . . ?
C8 C9 H9 120.3 . . ?
C10 C9 H9 120.3 . . ?
C9' C8' C7' 122.21(17) . . ?
C9' C8' Cl2 119.61(14) . . ?
C7' C8' Cl2 118.17(15) . . ?
C6' C7' C8' 119.32(17) . . ?
C6' C7' H7' 120.3 . . ?
C8' C7' H7' 120.3 . . ?
C7' C6' C5' 120.52(17) . . ?
C7' C6' H6' 119.7 . . ?
C5' C6' H6' 119.7 . . ?
C10' C5' C6' 119.39(17) . . ?
C10' C5' C4' 118.04(16) . . ?
C6' C5' C4' 122.57(17) . . ?
O41' C4' C3' 125.60(16) . . ?
O41' C4' C5' 115.18(16) . . ?
C3' C4' C5' 119.22(16) . . ?
O41' C42' C43' 106.80(15) . . ?
O41' C42' H42C 110.4 . . ?
C43' C42' H42C 110.4 . . ?
O41' C42' H42D 110.4 . . ?
C43' C42' H42D 110.4 . . ?
H42C C42' H42D 108.6 . . ?
C42' C43' C44' 113.30(16) . . ?
C42' C43' H43C 108.9 . . ?
C44' C43' H43C 108.9 . . ?
C42' C43' H43D 108.9 . . ?
C44' C43' H43D 108.9 . . ?
H43C C43' H43D 107.7 . . ?
O45' C44' C43' 108.96(16) . . ?
O45' C44' H44C 109.9 . . ?
C43' C44' H44C 109.9 . . ?
O45' C44' H44D 109.9 . . ?
C43' C44' H44D 109.9 . . ?
H44C C44' H44D 108.3 . . ?
N1' C10' C9' 118.25(16) . . ?
N1' C10' C5' 122.39(17) . . ?
C9' C10' C5' 119.36(17) . . ?
C8' C9' C10' 119.15(16) . . ?
C8' C9' H9' 120.4 . . ?
C10' C9' H9' 120.4 . . ?
C2' N1' C10' 116.66(16) . . ?
N1' C2' C3' 126.0(2) . . ?
N1' C2' H2' 117.0 . . ?
C3' C2' H2' 117.0 . . ?
C4' C3' C2' 117.63(18) . . ?
C4' C3' H3' 121.2 . . ?
C2' C3' H3' 121.2 . . ?

loop_
_geom_bond_atom_site_label_1
_geom_bond_atom_site_label_2
_geom_bond_distance
_geom_bond_site_symmetry_2
_geom_bond_publ_flag
Cl1 C8 1.738(2) . ?
Cl2 C8' 1.736(2) . ?
O41 C4 1.345(2) . ?
O41 C42 1.445(2) . ?
O45 C44 1.422(3) . ?
O45 H45 0.8200 . ?
N1 C2 1.316(3) . ?
N1 C10 1.377(2) . ?
O41' C4' 1.349(2) . ?
O41' C42' 1.448(2) . ?
O45' C44' 1.422(3) . ?
O45' H45' 0.8200 . ?
C8 C9 1.371(3) . ?
C8 C7 1.409(3) . ?
C7 C6 1.365(3) . ?
C7 H7 0.9300 . ?
C6 C5 1.420(3) . ?
C6 H6 0.9300 . ?
C5 C10 1.418(3) . ?
C5 C4 1.428(3) . ?
C4 C3 1.378(3) . ?
C42 C43 1.518(2) . ?
C42 H42A 0.9700 . ?
C42 H42B 0.9700 . ?
C43 C44 1.521(3) . ?
C43 H43A 0.9700 . ?
C43 H43B 0.9700 . ?
C44 H44A 0.9700 . ?
C44 H44B 0.9700 . ?
C10 C9 1.411(3) . ?
C2 C3 1.410(3) . ?
C2 H2 0.9300 . ?
C3 H3 0.9300 . ?
C9 H9 0.9300 . ?
C8' C9' 1.369(3) . ?
C8' C7' 1.410(3) . ?
C7' C6' 1.367(3) . ?
C7' H7' 0.9300 . ?
C6' C5' 1.419(3) . ?
C6' H6' 0.9300 . ?
C5' C10' 1.419(3) . ?
C5' C4' 1.426(2) . ?
C4' C3' 1.379(2) . ?
C42' C43' 1.515(2) . ?
C42' H42C 0.9700 . ?
C42' H42D 0.9700 . ?
C43' C44' 1.519(3) . ?
C43' H43C 0.9700 . ?
C43' H43D 0.9700 . ?
C44' H44C 0.9700 . ?
C44' H44D 0.9700 . ?
C10' N1' 1.378(2) . ?
C10' C9' 1.415(3) . ?
C9' H9' 0.9300 . ?
N1' C2' 1.318(3) . ?
C2' C3' 1.409(3) . ?
C2' H2' 0.9300 . ?
C3' H3' 0.9300 . ?

loop_
_geom_hbond_atom_site_label_D
_geom_hbond_atom_site_label_H
_geom_hbond_atom_site_label_A
_geom_hbond_distance_DH
_geom_hbond_distance_HA
_geom_hbond_distance_DA
_geom_hbond_angle_DHA
_geom_hbond_site_symmetry_A
_geom_hbond_publ_flag
O45 H45 N1 0.82 2.01 2.832(2) 177.9 4_455 yes
O45' H45' N1' 0.82 2.01 2.828(2) 175.1 4_455 yes
C3 H3 O45' 0.93 2.45 3.365(3) 167.2 4_565 yes
C3' H3' O45 0.93 2.36 3.233(3) 155.3 . yes

loop_
_geom_torsion_atom_site_label_1
_geom_torsion_atom_site_label_2
_geom_torsion_atom_site_label_3
_geom_torsion_atom_site_label_4
_geom_torsion
_geom_torsion_site_symmetry_1
_geom_torsion_site_symmetry_2
_geom_torsion_site_symmetry_3
_geom_torsion_site_symmetry_4
_geom_torsion_publ_flag
C9 C8 C7 C6 0.0(3) . . . . ?
Cl1 C8 C7 C6 178.52(15) . . . . ?
C8 C7 C6 C5 -1.2(3) . . . . ?
C7 C6 C5 C10 0.8(3) . . . . ?
C7 C6 C5 C4 -178.81(18) . . . . ?
C42 O41 C4 C3 2.9(3) . . . . ?
C42 O41 C4 C5 -177.46(15) . . . . ?
C10 C5 C4 O41 179.25(16) . . . . ?
C6 C5 C4 O41 -1.1(3) . . . . ?
C10 C5 C4 C3 -1.1(3) . . . . ?
C6 C5 C4 C3 178.49(17) . . . . ?
C4 O41 C42 C43 179.75(15) . . . . ?
O41 C42 C43 C44 -65.4(2) . . . . ?
C42 C43 C44 O45 -61.5(2) . . . . ?
C2 N1 C10 C9 -179.37(17) . . . . ?
C2 N1 C10 C5 0.0(3) . . . . ?
C6 C5 C10 N1 -178.60(17) . . . . ?
C4 C5 C10 N1 1.0(3) . . . . ?
C6 C5 C10 C9 0.8(3) . . . . ?
C4 C5 C10 C9 -179.57(16) . . . . ?
C10 N1 C2 C3 -1.1(3) . . . . ?
O41 C4 C3 C2 179.81(18) . . . . ?
C5 C4 C3 C2 0.2(3) . . . . ?
N1 C2 C3 C4 1.0(3) . . . . ?
C7 C8 C9 C10 1.6(3) . . . . ?
Cl1 C8 C9 C10 -176.89(14) . . . . ?
N1 C10 C9 C8 177.47(17) . . . . ?
C5 C10 C9 C8 -2.0(3) . . . . ?
C9' C8' C7' C6' -0.1(3) . . . . ?
Cl2 C8' C7' C6' -178.88(15) . . . . ?
C8' C7' C6' C5' 1.5(3) . . . . ?
C7' C6' C5' C10' -1.0(3) . . . . ?
C7' C6' C5' C4' 178.53(18) . . . . ?
C42' O41' C4' C3' -2.0(3) . . . . ?
C42' O41' C4' C5' 177.64(15) . . . . ?
C10' C5' C4' O41' -178.89(16) . . . . ?
C6' C5' C4' O41' 1.5(3) . . . . ?
C10' C5' C4' C3' 0.8(3) . . . . ?
C6' C5' C4' C3' -178.77(17) . . . . ?
C4' O41' C42' C43' 179.55(15) . . . . ?
O41' C42' C43' C44' 66.38(19) . . . . ?
C42' C43' C44' O45' 60.0(2) . . . . ?
C6' C5' C10' N1' 178.56(16) . . . . ?
C4' C5' C10' N1' -1.0(3) . . . . ?
C6' C5' C10' C9' -0.8(3) . . . . ?
C4' C5' C10' C9' 179.62(16) . . . . ?
C7' C8' C9' C10' -1.7(3) . . . . ?
Cl2 C8' C9' C10' 177.03(13) . . . . ?
N1' C10' C9' C8' -177.23(16) . . . . ?
C5' C10' C9' C8' 2.2(3) . . . . ?
C9' C10' N1' C2' 179.34(17) . . . . ?
C5' C10' N1' C2' 0.0(3) . . . . ?
C10' N1' C2' C3' 1.4(3) . . . . ?
O41' C4' C3' C2' -179.97(18) . . . . ?
C5' C4' C3' C2' 0.4(3) . . . . ?
N1' C2' C3' C4' -1.6(3) . . . . ?
